data_4305985
loop_
_publ_author_name
'Andrew J. Gaunt'
'Sean D. Reilly'
'Alejandro E. Enriquez'
'Trevor W. Hayton'
'James M. Boncella'
'Brian L. Scott'
'Mary P. Neu'

_publ_section_title
;
Low-Valent Molecular Plutonium Halide Complexes
;
_journal_name_full 'Inorganic Chemistry'
_journal_page_first 8412
_journal_page_last 8419
_journal_paper_doi 10.1021/ic8009139
_journal_volume 47
_journal_year 2008
_chemical_formula_sum 'C18 H54 Cl N3 Pu Si6'
_chemical_formula_weight 758.63
_chemical_name_systematic
; 
 ? 
;
_space_group_IT_number 161
_symmetry_cell_setting trigonal
_symmetry_space_group_name_Hall 'R 3 -2"c'
_symmetry_space_group_name_H-M 'R 3 c :H'
_atom_sites_solution_hydrogens geom
_atom_sites_solution_primary direct
_atom_sites_solution_secondary difmap
_audit_creation_method SHELXL-97
_cell_angle_alpha 90.00
_cell_angle_beta 90.00
_cell_angle_gamma 120.00
_cell_formula_units_Z 6
_cell_length_a 18.396(2)
_cell_length_b 18.396(2)
_cell_length_c 16.871(4)
_cell_measurement_temperature 141(2)
_cell_volume 4944.5(14)
_computing_cell_refinement 'Bruker SAINT (v. 5.00, Bruker 1998)'
_computing_data_collection 'Siemens SMART (v. 4.202, Siemens 1996)'
_computing_data_reduction 'Bruker SAINT (v. 5.00, Bruker 1998)'
_computing_molecular_graphics 'Bruker AXS SHEXTL (v. 5.10)'
_computing_publication_material 'SHELXL-97 (Sheldrick, 1997)'
_computing_structure_refinement 'SHELXL-97 (Sheldrick, 1997)'
_computing_structure_solution 'SHELXS-97 (Sheldrick, 1990)'
_diffrn_ambient_temperature 141(2)
_diffrn_measured_fraction_theta_full 1.000
_diffrn_measured_fraction_theta_max 0.998
_diffrn_measurement_device_type 'Bruker Platform w/ 1k CCD'
_diffrn_measurement_method '\f scans'
_diffrn_radiation_monochromator graphite
_diffrn_radiation_source 'fine-focus sealed tube'
_diffrn_radiation_type MoK\a
_diffrn_radiation_wavelength 0.71073
_diffrn_reflns_av_R_equivalents 0.0832
_diffrn_reflns_av_sigmaI/netI 0.0486
_diffrn_reflns_limit_h_max 21
_diffrn_reflns_limit_h_min -21
_diffrn_reflns_limit_k_max 21
_diffrn_reflns_limit_k_min -21
_diffrn_reflns_limit_l_max 20
_diffrn_reflns_limit_l_min -20
_diffrn_reflns_number 14997
_diffrn_reflns_theta_full 25.00
_diffrn_reflns_theta_max 25.00
_diffrn_reflns_theta_min 2.21
_diffrn_standards_decay_% 0
_diffrn_standards_interval_count 0
_diffrn_standards_interval_time 0
_diffrn_standards_number 0
_exptl_absorpt_coefficient_mu 2.310
_exptl_absorpt_correction_T_max 0.9553
_exptl_absorpt_correction_T_min 0.8368
_exptl_absorpt_correction_type multi-scan
_exptl_absorpt_process_details 'SADABS, Sheldrick, 1996'
_exptl_crystal_colour irregular
_exptl_crystal_density_diffrn 1.529
_exptl_crystal_density_method 'not measured'
_exptl_crystal_description blue
_exptl_crystal_F_000 2268
_exptl_crystal_size_max 0.08
_exptl_crystal_size_mid 0.04
_exptl_crystal_size_min 0.02
_refine_diff_density_max 0.938
_refine_diff_density_min -0.891
_refine_diff_density_rms 0.100
_refine_ls_abs_structure_details 'Flack H D (1983), Acta Cryst. A39, 876-881'
_refine_ls_abs_structure_Flack 0.12(2)
_refine_ls_extinction_method none
_refine_ls_goodness_of_fit_ref 1.037
_refine_ls_hydrogen_treatment constr
_refine_ls_matrix_type full
_refine_ls_number_parameters 95
_refine_ls_number_reflns 1938
_refine_ls_number_restraints 1
_refine_ls_restrained_S_all 1.036
_refine_ls_R_factor_all 0.0581
_refine_ls_R_factor_gt 0.0328
_refine_ls_shift/su_max 0.000
_refine_ls_shift/su_mean 0.000
_refine_ls_structure_factor_coef Fsqd
_refine_ls_weighting_details 'calc w=1/[\s^2^(Fo^2^)+(0.0274P)^2^+0.0000P] where P=(Fo^2^+2Fc^2^)/3'
_refine_ls_weighting_scheme calc
_refine_ls_wR_factor_gt 0.0540
_refine_ls_wR_factor_ref 0.0596
_reflns_number_gt 1444
_reflns_number_total 1938
_reflns_threshold_expression >2sigma(I)
_cod_data_source_file ic8009139_si_001_6.cif
_cod_data_source_block xpl042
_cod_original_cell_volume 4944.7(15)
_cod_original_sg_symbol_H-M 'R 3 c'
_cod_database_code 4305985

loop_
_symmetry_equiv_pos_as_xyz
'x, y, z'
'-y, x-y, z'
'-x+y, -x, z'
'-y, -x, z+1/2'
'-x+y, y, z+1/2'
'x, x-y, z+1/2'
'x+2/3, y+1/3, z+1/3'
'-y+2/3, x-y+1/3, z+1/3'
'-x+y+2/3, -x+1/3, z+1/3'
'-y+2/3, -x+1/3, z+5/6'
'-x+y+2/3, y+1/3, z+5/6'
'x+2/3, x-y+1/3, z+5/6'
'x+1/3, y+2/3, z+2/3'
'-y+1/3, x-y+2/3, z+2/3'
'-x+y+1/3, -x+2/3, z+2/3'
'-y+1/3, -x+2/3, z+7/6'
'-x+y+1/3, y+2/3, z+7/6'
'x+1/3, x-y+2/3, z+7/6'

loop_
_atom_site_label
_atom_site_type_symbol
_atom_site_fract_x
_atom_site_fract_y
_atom_site_fract_z
_atom_site_U_iso_or_equiv
_atom_site_adp_type
_atom_site_occupancy
_atom_site_symmetry_multiplicity
_atom_site_calc_flag
_atom_site_refinement_flags
_atom_site_disorder_assembly
_atom_site_disorder_group
Pu1 Pu 1.0000 0.0000 0.86726(2) 0.01697(11) Uani 1 3 d S . .
Si1 Si 0.89723(16) 0.08882(16) 0.96394(14) 0.0178(6) Uani 1 1 d . . .
Si2 Si 1.01120(13) 0.18743(13) 0.82685(12) 0.0180(4) Uani 1 1 d . . .
Cl1 Cl 1.0000 0.0000 0.71344(17) 0.0275(6) Uani 1 3 d S . .
N1 N 0.9688(4) 0.0994(4) 0.8897(3) 0.0178(13) Uani 1 1 d . . .
C1 C 0.9442(5) 0.1683(4) 1.0448(4) 0.0209(17) Uani 1 1 d . . .
H1A H 0.9906 0.1657 1.0679 0.031 Uiso 1 1 calc R . .
H1B H 0.9026 0.1567 1.0847 0.031 Uiso 1 1 calc R . .
H1C H 0.9636 0.2233 1.0234 0.031 Uiso 1 1 calc R . .
C2 C 0.8064(5) 0.0952(5) 0.9237(5) 0.0250(19) Uani 1 1 d . . .
H2A H 0.8260 0.1491 0.8996 0.038 Uiso 1 1 calc R . .
H2B H 0.7683 0.0877 0.9659 0.038 Uiso 1 1 calc R . .
H2C H 0.7779 0.0520 0.8847 0.038 Uiso 1 1 calc R . .
C3 C 0.8577(5) -0.0140(4) 1.0146(4) 0.0244(18) Uani 1 1 d . . .
H3A H 0.8254 -0.0586 0.9779 0.037 Uiso 1 1 calc R . .
H3B H 0.8229 -0.0176 1.0585 0.037 Uiso 1 1 calc R . .
H3C H 0.9043 -0.0188 1.0335 0.037 Uiso 1 1 calc R . .
C4 C 1.0256(5) 0.2835(4) 0.8779(4) 0.025(2) Uani 1 1 d . . .
H4A H 0.9718 0.2756 0.8932 0.037 Uiso 1 1 calc R . .
H4B H 1.0526 0.3306 0.8426 0.037 Uiso 1 1 calc R . .
H4C H 1.0597 0.2939 0.9242 0.037 Uiso 1 1 calc R . .
C5 C 0.9434(5) 0.1700(5) 0.7383(4) 0.029(2) Uani 1 1 d . . .
H5A H 0.9349 0.1208 0.7104 0.044 Uiso 1 1 calc R . .
H5B H 0.9703 0.2178 0.7038 0.044 Uiso 1 1 calc R . .
H5C H 0.8902 0.1624 0.7551 0.044 Uiso 1 1 calc R . .
C6 C 1.1184(5) 0.2116(7) 0.7926(5) 0.027(3) Uani 1 1 d . . .
H6A H 1.1579 0.2371 0.8352 0.041 Uiso 1 1 calc R . .
H6B H 1.1355 0.2495 0.7484 0.041 Uiso 1 1 calc R . .
H6C H 1.1165 0.1605 0.7769 0.041 Uiso 1 1 calc R . .

loop_
_atom_site_aniso_label
_atom_site_aniso_U_11
_atom_site_aniso_U_22
_atom_site_aniso_U_33
_atom_site_aniso_U_23
_atom_site_aniso_U_13
_atom_site_aniso_U_12
Pu1 0.01507(13) 0.01507(13) 0.02076(18) 0.000 0.000 0.00753(6)
Si1 0.0179(16) 0.0162(14) 0.0186(12) 0.0014(12) 0.0026(12) 0.0081(11)
Si2 0.0195(11) 0.0220(12) 0.0148(9) 0.0029(9) 0.0008(8) 0.0122(10)
Cl1 0.0258(10) 0.0258(10) 0.0309(15) 0.000 0.000 0.0129(5)
N1 0.015(3) 0.022(3) 0.012(3) -0.002(3) -0.004(2) 0.006(3)
C1 0.027(4) 0.022(4) 0.019(4) -0.004(3) -0.001(3) 0.016(4)
C2 0.022(4) 0.021(4) 0.032(5) 0.000(4) 0.009(3) 0.011(4)
C3 0.038(5) 0.016(4) 0.019(4) 0.001(3) 0.007(4) 0.013(4)
C4 0.028(6) 0.022(4) 0.023(5) 0.008(4) 0.007(4) 0.012(4)
C5 0.031(5) 0.038(5) 0.025(5) 0.003(4) -0.008(4) 0.022(4)
C6 0.025(6) 0.034(6) 0.022(5) 0.004(4) 0.000(4) 0.015(5)

loop_
_atom_type_symbol
_atom_type_description
_atom_type_scat_dispersion_real
_atom_type_scat_dispersion_imag
_atom_type_scat_source
C C 0.0033 0.0016 'International Tables Vol C Tables 4.2.6.8 and 6.1.1.4'
H H 0.0000 0.0000 'International Tables Vol C Tables 4.2.6.8 and 6.1.1.4'
N N 0.0061 0.0033 'International Tables Vol C Tables 4.2.6.8 and 6.1.1.4'
Si Si 0.0817 0.0704 'International Tables Vol C Tables 4.2.6.8 and 6.1.1.4'
Pu Pu -9.4100 4.3056 'International Tables Vol C Tables 4.2.6.8 and 6.1.1.4'
Cl Cl 0.1484 0.1585 'International Tables Vol C Tables 4.2.6.8 and 6.1.1.4'

loop_
_geom_angle_atom_site_label_1
_geom_angle_atom_site_label_2
_geom_angle_atom_site_label_3
_geom_angle
_geom_angle_site_symmetry_1
_geom_angle_site_symmetry_3
_geom_angle_publ_flag
N1 Pu1 N1 117.12(8) 3_765 2_645 ?
N1 Pu1 N1 117.12(8) 3_765 . ?
N1 Pu1 N1 117.11(8) 2_645 . ?
N1 Pu1 Cl1 99.89(14) 3_765 . ?
N1 Pu1 Cl1 99.88(14) 2_645 . ?
N1 Pu1 Cl1 99.89(14) . . ?
N1 Pu1 Si2 137.06(16) 3_765 2_645 ?
N1 Pu1 Si2 26.83(15) 2_645 2_645 ?
N1 Pu1 Si2 105.25(16) . 2_645 ?
Cl1 Pu1 Si2 78.50(4) . 2_645 ?
N1 Pu1 Si2 26.83(15) 3_765 3_765 ?
N1 Pu1 Si2 105.25(16) 2_645 3_765 ?
N1 Pu1 Si2 137.06(16) . 3_765 ?
Cl1 Pu1 Si2 78.50(4) . 3_765 ?
Si2 Pu1 Si2 116.13(2) 2_645 3_765 ?
N1 Pu1 Si1 25.62(15) 3_765 3_765 ?
N1 Pu1 Si1 125.22(15) 2_645 3_765 ?
N1 Pu1 Si1 94.73(15) . 3_765 ?
Cl1 Pu1 Si1 118.10(4) . 3_765 ?
Si2 Pu1 Si1 151.68(5) 2_645 3_765 ?
Si2 Pu1 Si1 52.40(5) 3_765 3_765 ?
N1 Pu1 Si1 94.73(15) 3_765 2_645 ?
N1 Pu1 Si1 25.62(15) 2_645 2_645 ?
N1 Pu1 Si1 125.22(16) . 2_645 ?
Cl1 Pu1 Si1 118.10(4) . 2_645 ?
Si2 Pu1 Si1 52.40(5) 2_645 2_645 ?
Si2 Pu1 Si1 90.67(6) 3_765 2_645 ?
Si1 Pu1 Si1 99.63(5) 3_765 2_645 ?
N1 Si1 C1 114.0(3) . . ?
N1 Si1 C2 112.3(3) . . ?
C1 Si1 C2 107.3(3) . . ?
N1 Si1 C3 109.3(3) . . ?
C1 Si1 C3 104.7(3) . . ?
C2 Si1 C3 108.9(3) . . ?
N1 Si2 C5 111.9(4) . . ?
N1 Si2 C4 112.5(3) . . ?
C5 Si2 C4 107.4(4) . . ?
N1 Si2 C6 109.4(4) . . ?
C5 Si2 C6 109.0(4) . . ?
C4 Si2 C6 106.4(4) . . ?
Si1 N1 Si2 119.7(4) . . ?
Si1 N1 Pu1 121.5(3) . . ?
Si2 N1 Pu1 118.7(3) . . ?

loop_
_geom_bond_atom_site_label_1
_geom_bond_atom_site_label_2
_geom_bond_distance
_geom_bond_site_symmetry_2
_geom_bond_publ_flag
Pu1 N1 2.207(6) 3_765 ?
Pu1 N1 2.207(6) 2_645 ?
Pu1 N1 2.207(6) . ?
Pu1 Cl1 2.595(3) . ?
Pu1 Si2 3.418(2) 2_645 ?
Pu1 Si2 3.418(2) 3_765 ?
Pu1 Si1 3.463(3) 3_765 ?
Pu1 Si1 3.463(3) 2_645 ?
Si1 N1 1.755(6) . ?
Si1 C1 1.866(7) . ?
Si1 C2 1.862(8) . ?
Si1 C3 1.860(7) . ?
Si2 N1 1.758(6) . ?
Si2 C5 1.869(7) . ?
Si2 C4 1.862(7) . ?
Si2 C6 1.882(8) . ?
